data_4063509
loop_
_publ_author_name
'Boutadla, Youcef'
'Al-Duaij, Omar'
'Davies, David L.'
'Griffith, Gerald A.'
'Singh, Kuldip'

_publ_section_title
;
 Mechanistic Study of Acetate-Assisted C--H Activation of 2-Substituted
 Pyridines with [MCl2Cp*]2(M = Rh, Ir) and [RuCl2(p-cymene)]2
;
_journal_issue 2
_journal_name_full Organometallics
_journal_page_first 433
_journal_page_last 440
_journal_paper_doi 10.1021/om800909w
_journal_volume 28
_journal_year 2009
_chemical_formula_sum 'C21 H23 Cl N Rh'
_chemical_formula_weight 427.76
_chemical_name_systematic
; 
 ? 
;
_space_group_IT_number 14
_symmetry_cell_setting monoclinic
_symmetry_space_group_name_Hall '-P 2yn'
_symmetry_space_group_name_H-M 'P 1 21/n 1'
_atom_sites_solution_hydrogens geom
_atom_sites_solution_primary direct
_atom_sites_solution_secondary difmap
_audit_creation_method SHELXL-97
_cell_angle_alpha 90.00
_cell_angle_beta 102.644(3)
_cell_angle_gamma 90.00
_cell_formula_units_Z 4
_cell_length_a 7.4528(13)
_cell_length_b 14.780(3)
_cell_length_c 16.956(3)
_cell_measurement_reflns_used 871
_cell_measurement_temperature 150(2)
_cell_measurement_theta_max 24.241
_cell_measurement_theta_min 2.462
_cell_volume 1822.4(6)
_computing_cell_refinement 'Bruker SMART'
_computing_data_collection 'Bruker SMART'
_computing_data_reduction 'Bruker SHELXTL'
_computing_molecular_graphics 'Bruker SHELXTL'
_computing_publication_material 'Bruker SHELXTL'
_computing_structure_refinement 'SHELXL-97 (Sheldrick, 1997)'
_computing_structure_solution 'SHELXS-97 (Sheldrick, 1990)'
_diffrn_ambient_temperature 150(2)
_diffrn_measured_fraction_theta_full 0.999
_diffrn_measured_fraction_theta_max 0.999
_diffrn_measurement_device_type 'Bruker Apex 2000 CCD area detector'
_diffrn_measurement_method 'phi and omega scans'
_diffrn_radiation_monochromator graphite
_diffrn_radiation_source 'fine-focus sealed tube'
_diffrn_radiation_type MoK\a
_diffrn_radiation_wavelength 0.71073
_diffrn_reflns_av_R_equivalents 0.0458
_diffrn_reflns_av_sigmaI/netI 0.0504
_diffrn_reflns_limit_h_max 9
_diffrn_reflns_limit_h_min -9
_diffrn_reflns_limit_k_max 18
_diffrn_reflns_limit_k_min -18
_diffrn_reflns_limit_l_max 20
_diffrn_reflns_limit_l_min -20
_diffrn_reflns_number 14041
_diffrn_reflns_theta_full 26.00
_diffrn_reflns_theta_max 26.00
_diffrn_reflns_theta_min 1.85
_exptl_absorpt_coefficient_mu 1.085
_exptl_absorpt_correction_T_max 0.956
_exptl_absorpt_correction_T_min 0.770
_exptl_absorpt_correction_type empirical
_exptl_absorpt_process_details
;
absorption correction based on 7479 reflections(SADABS);Rint 0.0470 before
correction and 0.0375 after.
;
_exptl_crystal_colour orange
_exptl_crystal_density_diffrn 1.559
_exptl_crystal_density_method 'not measured'
_exptl_crystal_description block
_exptl_crystal_F_000 872
_exptl_crystal_size_max 0.15
_exptl_crystal_size_mid 0.12
_exptl_crystal_size_min 0.07
_refine_diff_density_max 0.819
_refine_diff_density_min -0.504
_refine_diff_density_rms 0.090
_refine_ls_extinction_method none
_refine_ls_goodness_of_fit_ref 1.004
_refine_ls_hydrogen_treatment constr
_refine_ls_matrix_type full
_refine_ls_number_parameters 222
_refine_ls_number_reflns 3580
_refine_ls_number_restraints 0
_refine_ls_restrained_S_all 1.004
_refine_ls_R_factor_all 0.0465
_refine_ls_R_factor_gt 0.0349
_refine_ls_shift/su_max 0.001
_refine_ls_shift/su_mean 0.000
_refine_ls_structure_factor_coef Fsqd
_refine_ls_weighting_details 'calc w=1/[\s^2^(Fo^2^)+(0.0311P)^2^+0.0000P] where P=(Fo^2^+2Fc^2^)/3'
_refine_ls_weighting_scheme calc
_refine_ls_wR_factor_gt 0.0708
_refine_ls_wR_factor_ref 0.0741
_reflns_number_gt 2996
_reflns_number_total 3580
_reflns_threshold_expression >2sigma(I)
_cod_data_source_file om800909w_si_002.cif
_cod_data_source_block 07026
_cod_depositor_comments
;
The following automatic conversions were performed:

'_symmetry_cell_setting' value 'Monoclinic' changed to 'monoclinic'
according to the built-in table from CIF Core dictionary named
'cif_core.dic' version 2.4.1 from 2010-06-29.

Automatic conversion script
Id: cif_fix_values 1715 2011-07-08 13:25:40Z adriana 

The following automatic conversions were performed:

'_refine_ls_hydrogen_treatment' value 'constrained' was replaced with
the value 'constr' as specified in the replacement file
'src/cod-tools/trunk/data/replacement-values/replacement_values.lst'.

Automatic conversion script
Id: cif_fix_values 5376 2017-05-30 11:51:03Z andrius 
;
_cod_original_cell_volume 1822.5(6)
_cod_original_sg_symbol_H-M P2(1)/n
_cod_database_code 4063509

loop_
_symmetry_equiv_pos_as_xyz
'x, y, z'
'-x+1/2, y+1/2, -z+1/2'
'-x, -y, -z'
'x-1/2, -y-1/2, z-1/2'

loop_
_atom_site_label
_atom_site_type_symbol
_atom_site_fract_x
_atom_site_fract_y
_atom_site_fract_z
_atom_site_U_iso_or_equiv
_atom_site_adp_type
_atom_site_occupancy
_atom_site_symmetry_multiplicity
_atom_site_calc_flag
_atom_site_refinement_flags
_atom_site_disorder_assembly
_atom_site_disorder_group
Rh1 Rh 0.61621(3) 0.406503(17) 0.791235(15) 0.01868(9) Uani 1 1 d . . .
Cl1 Cl 0.34318(11) 0.34043(6) 0.81855(5) 0.0271(2) Uani 1 1 d . . .
N1 N 0.5483(3) 0.52651(18) 0.84412(16) 0.0213(6) Uani 1 1 d . . .
C1 C 0.5944(5) 0.5463(2) 0.92355(19) 0.0242(8) Uani 1 1 d . . .
H1 H 0.6672 0.5040 0.9589 0.029 Uiso 1 1 calc R . .
C2 C 0.5414(5) 0.6246(2) 0.9562(2) 0.0285(8) Uani 1 1 d . . .
H2 H 0.5775 0.6367 1.0125 0.034 Uiso 1 1 calc R . .
C3 C 0.4335(5) 0.6853(2) 0.9040(2) 0.0300(9) Uani 1 1 d . . .
H3 H 0.3937 0.7398 0.9245 0.036 Uiso 1 1 calc R . .
C4 C 0.3840(5) 0.6667(2) 0.8228(2) 0.0247(8) Uani 1 1 d . . .
H4 H 0.3114 0.7086 0.7870 0.030 Uiso 1 1 calc R . .
C5 C 0.4411(4) 0.5856(2) 0.7931(2) 0.0208(7) Uani 1 1 d . . .
C6 C 0.3930(4) 0.5555(2) 0.7089(2) 0.0219(7) Uani 1 1 d . . .
C7 C 0.2825(5) 0.6065(2) 0.6469(2) 0.0318(9) Uani 1 1 d . . .
H7 H 0.2402 0.6647 0.6580 0.038 Uiso 1 1 calc R . .
C8 C 0.2361(5) 0.5716(3) 0.5699(2) 0.0387(10) Uani 1 1 d . . .
H8 H 0.1639 0.6062 0.5273 0.046 Uiso 1 1 calc R . .
C9 C 0.2951(5) 0.4859(3) 0.5549(2) 0.0408(10) Uani 1 1 d . . .
H9 H 0.2607 0.4609 0.5021 0.049 Uiso 1 1 calc R . .
C10 C 0.4038(5) 0.4364(2) 0.6163(2) 0.0324(9) Uani 1 1 d . . .
H10 H 0.4438 0.3778 0.6047 0.039 Uiso 1 1 calc R . .
C11 C 0.4561(4) 0.4696(2) 0.69421(19) 0.0211(7) Uani 1 1 d . . .
C12 C 0.9120(4) 0.4176(2) 0.8149(2) 0.0226(7) Uani 1 1 d . . .
C13 C 0.8459(4) 0.3815(2) 0.7354(2) 0.0233(8) Uani 1 1 d . . .
C14 C 0.7548(4) 0.2981(2) 0.7431(2) 0.0258(8) Uani 1 1 d . . .
C15 C 0.7802(4) 0.2807(2) 0.8289(2) 0.0291(8) Uani 1 1 d . . .
C16 C 0.8754(4) 0.3522(2) 0.8727(2) 0.0251(8) Uani 1 1 d . . .
C17 C 1.0188(5) 0.5032(2) 0.8355(2) 0.0337(9) Uani 1 1 d . . .
H17A H 1.1493 0.4888 0.8552 0.050 Uiso 1 1 calc R . .
H17B H 0.9733 0.5357 0.8776 0.050 Uiso 1 1 calc R . .
H17C H 1.0037 0.5413 0.7872 0.050 Uiso 1 1 calc R . .
C18 C 0.8804(5) 0.4221(3) 0.6590(2) 0.0370(10) Uani 1 1 d . . .
H18A H 1.0045 0.4062 0.6533 0.056 Uiso 1 1 calc R . .
H18B H 0.8691 0.4880 0.6612 0.056 Uiso 1 1 calc R . .
H18C H 0.7900 0.3986 0.6127 0.056 Uiso 1 1 calc R . .
C19 C 0.6664(5) 0.2343(3) 0.6770(2) 0.0413(10) Uani 1 1 d . . .
H19A H 0.6654 0.2618 0.6243 0.062 Uiso 1 1 calc R . .
H19B H 0.5399 0.2217 0.6814 0.062 Uiso 1 1 calc R . .
H19C H 0.7363 0.1776 0.6820 0.062 Uiso 1 1 calc R . .
C20 C 0.7152(5) 0.1963(2) 0.8640(3) 0.0441(11) Uani 1 1 d . . .
H20A H 0.8070 0.1483 0.8663 0.066 Uiso 1 1 calc R . .
H20B H 0.5981 0.1766 0.8298 0.066 Uiso 1 1 calc R . .
H20C H 0.6983 0.2090 0.9186 0.066 Uiso 1 1 calc R . .
C21 C 0.9427(5) 0.3576(3) 0.9621(2) 0.0413(10) Uani 1 1 d . . .
H21A H 0.8495 0.3326 0.9888 0.062 Uiso 1 1 calc R . .
H21B H 0.9661 0.4209 0.9782 0.062 Uiso 1 1 calc R . .
H21C H 1.0569 0.3228 0.9782 0.062 Uiso 1 1 calc R . .

loop_
_atom_site_aniso_label
_atom_site_aniso_U_11
_atom_site_aniso_U_22
_atom_site_aniso_U_33
_atom_site_aniso_U_23
_atom_site_aniso_U_13
_atom_site_aniso_U_12
Rh1 0.01720(15) 0.01645(14) 0.02255(15) -0.00040(12) 0.00469(10) 0.00106(11)
Cl1 0.0203(4) 0.0216(4) 0.0407(5) -0.0038(4) 0.0096(4) -0.0044(3)
N1 0.0184(15) 0.0202(15) 0.0265(16) -0.0007(12) 0.0079(12) -0.0030(12)
C1 0.0264(19) 0.0233(19) 0.0221(18) 0.0027(15) 0.0040(15) -0.0033(15)
C2 0.034(2) 0.029(2) 0.0234(19) -0.0046(16) 0.0095(16) -0.0049(17)
C3 0.034(2) 0.0206(19) 0.040(2) -0.0070(16) 0.0184(18) -0.0031(16)
C4 0.0237(19) 0.0210(18) 0.031(2) 0.0024(15) 0.0095(15) 0.0026(15)
C5 0.0175(17) 0.0178(17) 0.0289(19) 0.0001(15) 0.0090(14) -0.0035(14)
C6 0.0189(17) 0.0244(18) 0.0229(18) 0.0006(15) 0.0058(14) 0.0021(15)
C7 0.034(2) 0.027(2) 0.036(2) 0.0032(17) 0.0093(17) 0.0105(17)
C8 0.044(2) 0.043(2) 0.027(2) 0.0089(18) 0.0035(18) 0.0150(19)
C9 0.048(3) 0.051(3) 0.022(2) -0.0048(18) 0.0022(18) 0.009(2)
C10 0.040(2) 0.030(2) 0.026(2) -0.0039(16) 0.0056(17) 0.0094(17)
C11 0.0203(17) 0.0215(17) 0.0225(18) 0.0009(15) 0.0067(14) 0.0031(14)
C12 0.0150(16) 0.0198(18) 0.034(2) 0.0005(15) 0.0062(14) 0.0034(14)
C13 0.0180(17) 0.0256(18) 0.0285(19) 0.0000(15) 0.0098(14) 0.0066(14)
C14 0.0186(18) 0.0216(19) 0.037(2) -0.0049(15) 0.0048(15) 0.0051(14)
C15 0.0166(18) 0.0232(19) 0.049(2) 0.0086(17) 0.0113(16) 0.0070(15)
C16 0.0198(18) 0.027(2) 0.0291(19) 0.0031(16) 0.0065(15) 0.0051(15)
C17 0.024(2) 0.028(2) 0.050(2) -0.0063(18) 0.0104(18) -0.0040(16)
C18 0.036(2) 0.043(2) 0.036(2) 0.0020(18) 0.0165(18) 0.0069(19)
C19 0.030(2) 0.031(2) 0.062(3) -0.019(2) 0.005(2) 0.0040(17)
C20 0.036(2) 0.028(2) 0.073(3) 0.018(2) 0.020(2) 0.0048(18)
C21 0.037(2) 0.051(3) 0.034(2) 0.010(2) 0.0036(18) 0.010(2)

loop_
_atom_type_symbol
_atom_type_description
_atom_type_scat_dispersion_real
_atom_type_scat_dispersion_imag
_atom_type_scat_source
C C 0.0033 0.0016 'International Tables Vol C Tables 4.2.6.8 and 6.1.1.4'
H H 0.0000 0.0000 'International Tables Vol C Tables 4.2.6.8 and 6.1.1.4'
N N 0.0061 0.0033 'International Tables Vol C Tables 4.2.6.8 and 6.1.1.4'
Cl Cl 0.1484 0.1585 'International Tables Vol C Tables 4.2.6.8 and 6.1.1.4'
Rh Rh -1.1178 0.9187 'International Tables Vol C Tables 4.2.6.8 and 6.1.1.4'

loop_
_geom_angle_atom_site_label_1
_geom_angle_atom_site_label_2
_geom_angle_atom_site_label_3
_geom_angle
_geom_angle_site_symmetry_1
_geom_angle_site_symmetry_3
_geom_angle_publ_flag
C11 Rh1 N1 78.71(12) . . ?
C11 Rh1 C12 120.65(13) . . ?
N1 Rh1 C12 100.85(11) . . ?
C11 Rh1 C14 106.19(13) . . ?
N1 Rh1 C14 165.45(11) . . ?
C12 Rh1 C14 64.75(12) . . ?
C11 Rh1 C13 96.03(13) . . ?
N1 Rh1 C13 128.31(11) . . ?
C12 Rh1 C13 38.75(12) . . ?
C14 Rh1 C13 38.54(12) . . ?
C11 Rh1 C15 142.93(13) . . ?
N1 Rh1 C15 138.36(12) . . ?
C12 Rh1 C15 62.53(12) . . ?
C14 Rh1 C15 38.38(13) . . ?
C13 Rh1 C15 63.11(12) . . ?
C11 Rh1 C16 158.08(12) . . ?
N1 Rh1 C16 107.01(11) . . ?
C12 Rh1 C16 38.04(12) . . ?
C14 Rh1 C16 63.43(12) . . ?
C13 Rh1 C16 63.53(12) . . ?
C15 Rh1 C16 36.06(12) . . ?
C11 Rh1 Cl1 88.32(9) . . ?
N1 Rh1 Cl1 88.12(7) . . ?
C12 Rh1 Cl1 150.72(9) . . ?
C14 Rh1 Cl1 105.53(9) . . ?
C13 Rh1 Cl1 143.49(9) . . ?
C15 Rh1 Cl1 92.30(9) . . ?
C16 Rh1 Cl1 112.70(9) . . ?
C1 N1 C5 118.9(3) . . ?
C1 N1 Rh1 125.3(2) . . ?
C5 N1 Rh1 115.8(2) . . ?
N1 C1 C2 123.4(3) . . ?
N1 C1 H1 118.3 . . ?
C2 C1 H1 118.3 . . ?
C1 C2 C3 117.6(3) . . ?
C1 C2 H2 121.2 . . ?
C3 C2 H2 121.2 . . ?
C4 C3 C2 120.1(3) . . ?
C4 C3 H3 119.9 . . ?
C2 C3 H3 119.9 . . ?
C3 C4 C5 119.7(3) . . ?
C3 C4 H4 120.1 . . ?
C5 C4 H4 120.1 . . ?
N1 C5 C4 120.2(3) . . ?
N1 C5 C6 114.2(3) . . ?
C4 C5 C6 125.7(3) . . ?
C11 C6 C7 121.4(3) . . ?
C11 C6 C5 115.5(3) . . ?
C7 C6 C5 123.0(3) . . ?
C8 C7 C6 119.6(3) . . ?
C8 C7 H7 120.2 . . ?
C6 C7 H7 120.2 . . ?
C7 C8 C9 119.6(3) . . ?
C7 C8 H8 120.2 . . ?
C9 C8 H8 120.2 . . ?
C10 C9 C8 120.3(4) . . ?
C10 C9 H9 119.8 . . ?
C8 C9 H9 119.8 . . ?
C9 C10 C11 121.9(3) . . ?
C9 C10 H10 119.1 . . ?
C11 C10 H10 119.1 . . ?
C10 C11 C6 117.3(3) . . ?
C10 C11 Rh1 127.0(3) . . ?
C6 C11 Rh1 115.7(2) . . ?
C13 C12 C16 108.2(3) . . ?
C13 C12 C17 126.2(3) . . ?
C16 C12 C17 125.3(3) . . ?
C13 C12 Rh1 70.73(18) . . ?
C16 C12 Rh1 74.85(19) . . ?
C17 C12 Rh1 125.3(2) . . ?
C14 C13 C12 108.0(3) . . ?
C14 C13 C18 126.8(3) . . ?
C12 C13 C18 125.1(3) . . ?
C14 C13 Rh1 70.69(18) . . ?
C12 C13 Rh1 70.52(18) . . ?
C18 C13 Rh1 127.7(2) . . ?
C13 C14 C15 106.6(3) . . ?
C13 C14 C19 127.9(3) . . ?
C15 C14 C19 125.3(3) . . ?
C13 C14 Rh1 70.78(19) . . ?
C15 C14 Rh1 73.76(19) . . ?
C19 C14 Rh1 125.4(2) . . ?
C16 C15 C14 109.9(3) . . ?
C16 C15 C20 126.0(3) . . ?
C14 C15 C20 124.1(3) . . ?
C16 C15 Rh1 72.8(2) . . ?
C14 C15 Rh1 67.85(18) . . ?
C20 C15 Rh1 126.7(2) . . ?
C15 C16 C12 107.2(3) . . ?
C15 C16 C21 127.0(3) . . ?
C12 C16 C21 125.6(3) . . ?
C15 C16 Rh1 71.10(19) . . ?
C12 C16 Rh1 67.11(18) . . ?
C21 C16 Rh1 130.9(2) . . ?
C12 C17 H17A 109.5 . . ?
C12 C17 H17B 109.5 . . ?
H17A C17 H17B 109.5 . . ?
C12 C17 H17C 109.5 . . ?
H17A C17 H17C 109.5 . . ?
H17B C17 H17C 109.5 . . ?
C13 C18 H18A 109.5 . . ?
C13 C18 H18B 109.5 . . ?
H18A C18 H18B 109.5 . . ?
C13 C18 H18C 109.5 . . ?
H18A C18 H18C 109.5 . . ?
H18B C18 H18C 109.5 . . ?
C14 C19 H19A 109.5 . . ?
C14 C19 H19B 109.5 . . ?
H19A C19 H19B 109.5 . . ?
C14 C19 H19C 109.5 . . ?
H19A C19 H19C 109.5 . . ?
H19B C19 H19C 109.5 . . ?
C15 C20 H20A 109.5 . . ?
C15 C20 H20B 109.5 . . ?
H20A C20 H20B 109.5 . . ?
C15 C20 H20C 109.5 . . ?
H20A C20 H20C 109.5 . . ?
H20B C20 H20C 109.5 . . ?
C16 C21 H21A 109.5 . . ?
C16 C21 H21B 109.5 . . ?
H21A C21 H21B 109.5 . . ?
C16 C21 H21C 109.5 . . ?
H21A C21 H21C 109.5 . . ?
H21B C21 H21C 109.5 . . ?

loop_
_geom_bond_atom_site_label_1
_geom_bond_atom_site_label_2
_geom_bond_distance
_geom_bond_site_symmetry_2
_geom_bond_publ_flag
Rh1 C11 2.035(3) . ?
Rh1 N1 2.099(3) . ?
Rh1 C12 2.159(3) . ?
Rh1 C14 2.160(3) . ?
Rh1 C13 2.162(3) . ?
Rh1 C15 2.240(3) . ?
Rh1 C16 2.262(3) . ?
Rh1 Cl1 2.3919(9) . ?
N1 C1 1.347(4) . ?
N1 C5 1.360(4) . ?
C1 C2 1.379(5) . ?
C1 H1 0.9500 . ?
C2 C3 1.386(5) . ?
C2 H2 0.9500 . ?
C3 C4 1.372(5) . ?
C3 H3 0.9500 . ?
C4 C5 1.401(4) . ?
C4 H4 0.9500 . ?
C5 C6 1.464(4) . ?
C6 C11 1.394(4) . ?
C6 C7 1.405(5) . ?
C7 C8 1.375(5) . ?
C7 H7 0.9500 . ?
C8 C9 1.384(5) . ?
C8 H8 0.9500 . ?
C9 C10 1.380(5) . ?
C9 H9 0.9500 . ?
C10 C11 1.384(5) . ?
C10 H10 0.9500 . ?
C12 C13 1.433(5) . ?
C12 C16 1.444(5) . ?
C12 C17 1.495(4) . ?
C13 C14 1.426(5) . ?
C13 C18 1.500(5) . ?
C14 C15 1.448(5) . ?
C14 C19 1.503(5) . ?
C15 C16 1.393(5) . ?
C15 C20 1.507(5) . ?
C16 C21 1.491(5) . ?
C17 H17A 0.9800 . ?
C17 H17B 0.9800 . ?
C17 H17C 0.9800 . ?
C18 H18A 0.9800 . ?
C18 H18B 0.9800 . ?
C18 H18C 0.9800 . ?
C19 H19A 0.9800 . ?
C19 H19B 0.9800 . ?
C19 H19C 0.9800 . ?
C20 H20A 0.9800 . ?
C20 H20B 0.9800 . ?
C20 H20C 0.9800 . ?
C21 H21A 0.9800 . ?
C21 H21B 0.9800 . ?
C21 H21C 0.9800 . ?

loop_
_geom_torsion_atom_site_label_1
_geom_torsion_atom_site_label_2
_geom_torsion_atom_site_label_3
_geom_torsion_atom_site_label_4
_geom_torsion
_geom_torsion_site_symmetry_1
_geom_torsion_site_symmetry_2
_geom_torsion_site_symmetry_3
_geom_torsion_site_symmetry_4
_geom_torsion_publ_flag
C11 Rh1 N1 C1 175.5(3) . . . . ?
C12 Rh1 N1 C1 -65.1(3) . . . . ?
C14 Rh1 N1 C1 -73.2(6) . . . . ?
C13 Rh1 N1 C1 -95.7(3) . . . . ?
C15 Rh1 N1 C1 -4.5(3) . . . . ?
C16 Rh1 N1 C1 -26.3(3) . . . . ?
Cl1 Rh1 N1 C1 86.9(3) . . . . ?
C11 Rh1 N1 C5 -0.9(2) . . . . ?
C12 Rh1 N1 C5 118.5(2) . . . . ?
C14 Rh1 N1 C5 110.3(5) . . . . ?
C13 Rh1 N1 C5 87.9(2) . . . . ?
C15 Rh1 N1 C5 179.1(2) . . . . ?
C16 Rh1 N1 C5 157.2(2) . . . . ?
Cl1 Rh1 N1 C5 -89.6(2) . . . . ?
C5 N1 C1 C2 -1.3(5) . . . . ?
Rh1 N1 C1 C2 -177.6(2) . . . . ?
N1 C1 C2 C3 0.7(5) . . . . ?
C1 C2 C3 C4 -0.4(5) . . . . ?
C2 C3 C4 C5 0.8(5) . . . . ?
C1 N1 C5 C4 1.6(4) . . . . ?
Rh1 N1 C5 C4 178.3(2) . . . . ?
C1 N1 C5 C6 -177.4(3) . . . . ?
Rh1 N1 C5 C6 -0.7(3) . . . . ?
C3 C4 C5 N1 -1.4(5) . . . . ?
C3 C4 C5 C6 177.5(3) . . . . ?
N1 C5 C6 C11 2.9(4) . . . . ?
C4 C5 C6 C11 -176.1(3) . . . . ?
N1 C5 C6 C7 179.6(3) . . . . ?
C4 C5 C6 C7 0.6(5) . . . . ?
C11 C6 C7 C8 -0.3(5) . . . . ?
C5 C6 C7 C8 -176.9(3) . . . . ?
C6 C7 C8 C9 1.5(6) . . . . ?
C7 C8 C9 C10 -1.6(6) . . . . ?
C8 C9 C10 C11 0.5(6) . . . . ?
C9 C10 C11 C6 0.6(6) . . . . ?
C9 C10 C11 Rh1 -179.6(3) . . . . ?
C7 C6 C11 C10 -0.7(5) . . . . ?
C5 C6 C11 C10 176.1(3) . . . . ?
C7 C6 C11 Rh1 179.5(3) . . . . ?
C5 C6 C11 Rh1 -3.7(4) . . . . ?
N1 Rh1 C11 C10 -177.2(3) . . . . ?
C12 Rh1 C11 C10 86.7(3) . . . . ?
C14 Rh1 C11 C10 16.9(3) . . . . ?
C13 Rh1 C11 C10 54.8(3) . . . . ?
C15 Rh1 C11 C10 2.8(4) . . . . ?
C16 Rh1 C11 C10 75.1(5) . . . . ?
Cl1 Rh1 C11 C10 -88.8(3) . . . . ?
N1 Rh1 C11 C6 2.5(2) . . . . ?
C12 Rh1 C11 C6 -93.5(3) . . . . ?
C14 Rh1 C11 C6 -163.4(2) . . . . ?
C13 Rh1 C11 C6 -125.4(3) . . . . ?
C15 Rh1 C11 C6 -177.5(2) . . . . ?
C16 Rh1 C11 C6 -105.1(4) . . . . ?
Cl1 Rh1 C11 C6 91.0(2) . . . . ?
C11 Rh1 C12 C13 -57.1(2) . . . . ?
N1 Rh1 C12 C13 -140.31(19) . . . . ?
C14 Rh1 C12 C13 37.43(19) . . . . ?
C15 Rh1 C12 C13 80.4(2) . . . . ?
C16 Rh1 C12 C13 115.9(3) . . . . ?
Cl1 Rh1 C12 C13 113.8(2) . . . . ?
C11 Rh1 C12 C16 -173.00(19) . . . . ?
N1 Rh1 C12 C16 103.8(2) . . . . ?
C14 Rh1 C12 C16 -78.5(2) . . . . ?
C13 Rh1 C12 C16 -115.9(3) . . . . ?
C15 Rh1 C12 C16 -35.50(19) . . . . ?
Cl1 Rh1 C12 C16 -2.1(3) . . . . ?
C11 Rh1 C12 C17 64.2(3) . . . . ?
N1 Rh1 C12 C17 -19.0(3) . . . . ?
C14 Rh1 C12 C17 158.7(3) . . . . ?
C13 Rh1 C12 C17 121.3(4) . . . . ?
C15 Rh1 C12 C17 -158.3(3) . . . . ?
C16 Rh1 C12 C17 -122.8(4) . . . . ?
Cl1 Rh1 C12 C17 -124.9(3) . . . . ?
C16 C12 C13 C14 4.9(4) . . . . ?
C17 C12 C13 C14 178.8(3) . . . . ?
Rh1 C12 C13 C14 -61.1(2) . . . . ?
C16 C12 C13 C18 -171.0(3) . . . . ?
C17 C12 C13 C18 2.8(5) . . . . ?
Rh1 C12 C13 C18 122.9(3) . . . . ?
C16 C12 C13 Rh1 66.0(2) . . . . ?
C17 C12 C13 Rh1 -120.1(3) . . . . ?
C11 Rh1 C13 C14 -108.5(2) . . . . ?
N1 Rh1 C13 C14 171.13(18) . . . . ?
C12 Rh1 C13 C14 118.1(3) . . . . ?
C15 Rh1 C13 C14 39.28(19) . . . . ?
C16 Rh1 C13 C14 79.8(2) . . . . ?
Cl1 Rh1 C13 C14 -13.2(3) . . . . ?
C11 Rh1 C13 C12 133.4(2) . . . . ?
N1 Rh1 C13 C12 53.1(2) . . . . ?
C14 Rh1 C13 C12 -118.1(3) . . . . ?
C15 Rh1 C13 C12 -78.8(2) . . . . ?
C16 Rh1 C13 C12 -38.25(19) . . . . ?
Cl1 Rh1 C13 C12 -131.23(17) . . . . ?
C11 Rh1 C13 C18 13.6(3) . . . . ?
N1 Rh1 C13 C18 -66.7(4) . . . . ?
C12 Rh1 C13 C18 -119.8(4) . . . . ?
C14 Rh1 C13 C18 122.1(4) . . . . ?
C15 Rh1 C13 C18 161.4(4) . . . . ?
C16 Rh1 C13 C18 -158.1(4) . . . . ?
Cl1 Rh1 C13 C18 109.0(3) . . . . ?
C12 C13 C14 C15 -4.6(4) . . . . ?
C18 C13 C14 C15 171.2(3) . . . . ?
Rh1 C13 C14 C15 -65.6(2) . . . . ?
C12 C13 C14 C19 -178.6(3) . . . . ?
C18 C13 C14 C19 -2.7(6) . . . . ?
Rh1 C13 C14 C19 120.4(3) . . . . ?
C12 C13 C14 Rh1 61.0(2) . . . . ?
C18 C13 C14 Rh1 -123.1(3) . . . . ?
C11 Rh1 C14 C13 79.1(2) . . . . ?
N1 Rh1 C14 C13 -28.8(6) . . . . ?
C12 Rh1 C14 C13 -37.64(19) . . . . ?
C15 Rh1 C14 C13 -114.6(3) . . . . ?
C16 Rh1 C14 C13 -80.1(2) . . . . ?
Cl1 Rh1 C14 C13 171.91(17) . . . . ?
C11 Rh1 C14 C15 -166.31(19) . . . . ?
N1 Rh1 C14 C15 85.8(5) . . . . ?
C12 Rh1 C14 C15 76.9(2) . . . . ?
C13 Rh1 C14 C15 114.6(3) . . . . ?
C16 Rh1 C14 C15 34.48(19) . . . . ?
Cl1 Rh1 C14 C15 -73.50(19) . . . . ?
C11 Rh1 C14 C19 -44.3(3) . . . . ?
N1 Rh1 C14 C19 -152.2(4) . . . . ?
C12 Rh1 C14 C19 -161.0(4) . . . . ?
C13 Rh1 C14 C19 -123.4(4) . . . . ?
C15 Rh1 C14 C19 122.0(4) . . . . ?
C16 Rh1 C14 C19 156.5(4) . . . . ?
Cl1 Rh1 C14 C19 48.5(3) . . . . ?
C13 C14 C15 C16 2.7(4) . . . . ?
C19 C14 C15 C16 176.8(3) . . . . ?
Rh1 C14 C15 C16 -60.9(2) . . . . ?
C13 C14 C15 C20 -176.1(3) . . . . ?
C19 C14 C15 C20 -2.0(5) . . . . ?
Rh1 C14 C15 C20 120.2(3) . . . . ?
C13 C14 C15 Rh1 63.6(2) . . . . ?
C19 C14 C15 Rh1 -122.2(3) . . . . ?
C11 Rh1 C15 C16 142.8(2) . . . . ?
N1 Rh1 C15 C16 -37.2(3) . . . . ?
C12 Rh1 C15 C16 37.4(2) . . . . ?
C14 Rh1 C15 C16 120.7(3) . . . . ?
C13 Rh1 C15 C16 81.2(2) . . . . ?
Cl1 Rh1 C15 C16 -126.94(19) . . . . ?
C11 Rh1 C15 C14 22.1(3) . . . . ?
N1 Rh1 C15 C14 -157.84(18) . . . . ?
C12 Rh1 C15 C14 -83.2(2) . . . . ?
C13 Rh1 C15 C14 -39.43(19) . . . . ?
C16 Rh1 C15 C14 -120.7(3) . . . . ?
Cl1 Rh1 C15 C14 112.40(18) . . . . ?
C11 Rh1 C15 C20 -94.7(4) . . . . ?
N1 Rh1 C15 C20 85.3(4) . . . . ?
C12 Rh1 C15 C20 159.9(4) . . . . ?
C14 Rh1 C15 C20 -116.9(4) . . . . ?
C13 Rh1 C15 C20 -156.3(4) . . . . ?
C16 Rh1 C15 C20 122.5(4) . . . . ?
Cl1 Rh1 C15 C20 -4.5(3) . . . . ?
C14 C15 C16 C12 0.3(4) . . . . ?
C20 C15 C16 C12 179.1(3) . . . . ?
Rh1 C15 C16 C12 -57.6(2) . . . . ?
C14 C15 C16 C21 -174.6(3) . . . . ?
C20 C15 C16 C21 4.2(6) . . . . ?
Rh1 C15 C16 C21 127.5(4) . . . . ?
C14 C15 C16 Rh1 57.9(2) . . . . ?
C20 C15 C16 Rh1 -123.3(3) . . . . ?
C13 C12 C16 C15 -3.2(4) . . . . ?
C17 C12 C16 C15 -177.2(3) . . . . ?
Rh1 C12 C16 C15 60.1(2) . . . . ?
C13 C12 C16 C21 171.8(3) . . . . ?
C17 C12 C16 C21 -2.1(5) . . . . ?
Rh1 C12 C16 C21 -124.9(3) . . . . ?
C13 C12 C16 Rh1 -63.3(2) . . . . ?
C17 C12 C16 Rh1 122.8(3) . . . . ?
C11 Rh1 C16 C15 -102.6(4) . . . . ?
N1 Rh1 C16 C15 155.17(19) . . . . ?
C12 Rh1 C16 C15 -118.9(3) . . . . ?
C14 Rh1 C16 C15 -36.7(2) . . . . ?
C13 Rh1 C16 C15 -80.0(2) . . . . ?
Cl1 Rh1 C16 C15 60.0(2) . . . . ?
C11 Rh1 C16 C12 16.3(4) . . . . ?
N1 Rh1 C16 C12 -85.9(2) . . . . ?
C14 Rh1 C16 C12 82.3(2) . . . . ?
C13 Rh1 C16 C12 38.97(19) . . . . ?
C15 Rh1 C16 C12 118.9(3) . . . . ?
Cl1 Rh1 C16 C12 178.88(16) . . . . ?
C11 Rh1 C16 C21 134.4(4) . . . . ?
N1 Rh1 C16 C21 32.2(4) . . . . ?
C12 Rh1 C16 C21 118.1(4) . . . . ?
C14 Rh1 C16 C21 -159.6(4) . . . . ?
C13 Rh1 C16 C21 157.1(4) . . . . ?
C15 Rh1 C16 C21 -123.0(4) . . . . ?
Cl1 Rh1 C16 C21 -63.0(3) . . . . ?
